data_9013896
loop_
_publ_author_name
'Dordevic, T.'
'Sutovic, S.'
'Stojanovic, J.'
'Karanovic, L.'

_publ_section_title
;
 Sr, Ba and Cd arsenates with the apatite-type structure
;
_journal_name_full 'Acta Crystallographica, Section C'
_journal_page_first i82
_journal_page_last i86
_journal_paper_doi 10.1107/S0108270108023457
_journal_volume 64
_journal_year 2008
_chemical_compound_source Synthetic
_chemical_formula_structural (Ba,Sr)5(AsO4)3Cl
_chemical_formula_sum 'As3 Ba2.951 Cl O12 Sr2.047'
_chemical_name_common Sr-Morelandite
_chemical_name_mineral Morelandite
_space_group_IT_number 176
_symmetry_space_group_name_Hall '-P 6c'
_symmetry_space_group_name_H-M 'P 63/m'
_cell_angle_alpha 90
_cell_angle_beta 90
_cell_angle_gamma 120
_cell_length_a 10.390
_cell_length_b 10.390
_cell_length_c 7.575
_cell_formula_units_Z 2
_cell_volume 708.181
_database_code_amcsd 0010345
_exptl_crystal_density_diffrn 4.862
_cod_original_formula_sum 'Sr2.047 Ba2.951 As3 O12 Cl'
_cod_database_code 9013896

loop_
_space_group_symop_operation_xyz
x,y,z
-x+y,-x,1/2-z
x-y,x,1/2+z
y,-x+y,-z
-y,x-y,z
x,y,1/2-z
-x,-y,1/2+z
x-y,x,-z
-x+y,-x,z
-y,x-y,1/2-z
y,-x+y,1/2+z
-x,-y,-z

loop_
_atom_site_aniso_label
_atom_site_aniso_U_11
_atom_site_aniso_U_22
_atom_site_aniso_U_33
_atom_site_aniso_U_12
_atom_site_aniso_U_13
_atom_site_aniso_U_23
Sr1 0.01960 0.01960 0.01380 0.00981 0.00000 0.00000
Ba1 0.01960 0.01960 0.01380 0.00981 0.00000 0.00000
Ba2 0.01780 0.01830 0.01610 0.00900 0.00000 0.00000
Sr2 0.01780 0.01830 0.01610 0.00900 0.00000 0.00000
As 0.01390 0.01300 0.01580 0.00660 0.00000 0.00000
O1 0.03800 0.02800 0.02600 0.02500 0.00000 0.00000
O2 0.01700 0.02000 0.06400 0.01200 0.00000 0.00000
O3 0.07500 0.03500 0.03300 0.03400 -0.03300 -0.02200
Cl 0.03050 0.03050 0.02190 0.01530 0.00000 0.00000

loop_
_atom_site_label
_atom_site_fract_x
_atom_site_fract_y
_atom_site_fract_z
_atom_site_occupancy
_atom_site_U_iso_or_equiv
Sr1 0.33333 0.66667 0.00205 0.83000 0.01770
Ba1 0.33333 0.66667 0.00205 0.16900 0.01770
Ba2 0.24448 0.98591 0.25000 0.87100 0.01740
Sr2 0.24448 0.98591 0.25000 0.12900 0.01740
As 0.41242 0.37889 0.25000 1.00000 0.01430
O1 0.35070 0.50150 0.25000 1.00000 0.02670
O2 0.59910 0.46610 0.25000 1.00000 0.03230
O3 0.35740 0.27000 0.07190 1.00000 0.04450
Cl 0.00000 0.00000 0.00000 1.00000 0.02760

loop_
_cod_related_entry_id
_cod_related_entry_database
_cod_related_entry_code
1 AMCSD 0010345
